data_4079928
loop_
_publ_author_name
'Singh, Amit Pratap'
'Samuel, Prinson P.'
'Mondal, Kartik Chandra'
'Roesky, Herbert W.'
'Sidhu, Navdeep S.'
'Dittrich, Birger'

_publ_section_title
;
 Lewis Base Stabilized Group 14 Metalylenes
;
_journal_issue 1
_journal_name_full Organometallics
_journal_page_first 354
_journal_paper_doi 10.1021/om301062d
_journal_volume 32
_journal_year 2013
_chemical_compound_source synthesis
_chemical_formula_moiety 'C20 H31 Cl2 N Sn'
_chemical_formula_sum 'C20 H31 Cl2 N Sn'
_chemical_formula_weight 475.05
_chemical_name_common 'Cyclic alkylaminocarbene coordinated with SnCl2'
_chemical_name_systematic
; 
 ? 
;
_space_group_IT_number 14
_symmetry_cell_setting monoclinic
_symmetry_space_group_name_Hall '-P 2yn'
_symmetry_space_group_name_H-M 'P 1 21/n 1'
_atom_sites_solution_hydrogens geom
_atom_sites_solution_primary direct
_atom_sites_solution_secondary difmap
_audit_creation_method 'APEX2 v2009.11-0 and SHELXL-97'
_cell_angle_alpha 90.00
_cell_angle_beta 104.4481(11)
_cell_angle_gamma 90.00
_cell_formula_units_Z 4
_cell_length_a 9.6658(3)
_cell_length_b 17.4247(5)
_cell_length_c 13.2381(3)
_cell_measurement_reflns_used 9603
_cell_measurement_temperature 100(2)
_cell_measurement_theta_max 67.5
_cell_measurement_theta_min 2.50355
_cell_volume 2159.10(10)
_computing_cell_refinement 'SAINT V7.61A (Bruker AXS, 2008)'
_computing_data_collection 'Apex2 v2009.11-0 (Bruker AXS, 2009)'
_computing_data_reduction 'SAINT V7.61A (Bruker AXS, 2008)'
_computing_publication_material 'enCIFer 1.3, CCDC, 2008'
_computing_structure_refinement 'SHELXS-97 (Sheldrick, 2008)'
_computing_structure_solution 'SHELXS-97 (Sheldrick, 2008)'
_diffrn_ambient_temperature 100(2)
_diffrn_measured_fraction_theta_full 0.961
_diffrn_measured_fraction_theta_max 0.961
_diffrn_orient_matrix_UB_11 -1.1953288e-02
_diffrn_orient_matrix_UB_12 -4.8864156e-02
_diffrn_orient_matrix_UB_13 -4.0881783e-02
_diffrn_orient_matrix_UB_21 1.5657905e-02
_diffrn_orient_matrix_UB_22 -3.0078467e-02
_diffrn_orient_matrix_UB_23 6.6225886e-02
_diffrn_orient_matrix_UB_31 -1.0500462e-01
_diffrn_orient_matrix_UB_32 1.0773006e-03
_diffrn_orient_matrix_UB_33 -5.2731046e-03
_diffrn_radiation_monochromator graphite
_diffrn_radiation_source 'fine-focus sealed tube'
_diffrn_radiation_type CuK\a
_diffrn_radiation_wavelength 1.54178
_diffrn_reflns_av_R_equivalents 0.0000
_diffrn_reflns_av_sigmaI/netI 0.0225
_diffrn_reflns_limit_h_max 10
_diffrn_reflns_limit_h_min -11
_diffrn_reflns_limit_k_max 20
_diffrn_reflns_limit_k_min 0
_diffrn_reflns_limit_l_max 15
_diffrn_reflns_limit_l_min 0
_diffrn_reflns_number 3741
_diffrn_reflns_theta_full 67.52
_diffrn_reflns_theta_max 67.52
_diffrn_reflns_theta_min 4.28
_exptl_absorpt_coefficient_mu 11.685
_exptl_absorpt_correction_T_max 0.4666
_exptl_absorpt_correction_T_min 0.1139
_exptl_absorpt_correction_type empirical
_exptl_absorpt_process_details
;
SADABS version 2008/2, multi-scan. (G. M. Sheldrick, 2008)
;
_exptl_crystal_colour colorless
_exptl_crystal_density_diffrn 1.461
_exptl_crystal_density_method 'not measured'
_exptl_crystal_F_000 968
_exptl_crystal_size_max 0.06
_exptl_crystal_size_mid 0.05
_exptl_crystal_size_min 0.03
_refine_diff_density_max 1.420
_refine_diff_density_min -1.085
_refine_diff_density_rms 0.104
_refine_ls_extinction_method none
_refine_ls_goodness_of_fit_ref 1.121
_refine_ls_hydrogen_treatment constr
_refine_ls_matrix_type full
_refine_ls_number_parameters 225
_refine_ls_number_reflns 3741
_refine_ls_number_restraints 0
_refine_ls_restrained_S_all 1.121
_refine_ls_R_factor_all 0.0347
_refine_ls_R_factor_gt 0.0346
_refine_ls_shift/su_max 0.001
_refine_ls_shift/su_mean 0.000
_refine_ls_structure_factor_coef Fsqd
_refine_ls_weighting_details 'calc w=1/[\s^2^(Fo^2^)+(0.0512P)^2^+4.3559P] where P=(Fo^2^+2Fc^2^)/3'
_refine_ls_weighting_scheme calc
_refine_ls_wR_factor_gt 0.0935
_refine_ls_wR_factor_ref 0.0936
_reflns_number_gt 3728
_reflns_number_total 3741
_reflns_threshold_expression >2sigma(I)
_cod_data_source_file om301062d_si_002.cif
_cod_data_source_block ar02
_cod_original_sg_symbol_H-M P2(1)/n
_cod_database_code 4079928

loop_
_publ_contact_author
'Dittrich, Birger'
'Sidhu, Navdeep'
'Roesky, Herbert. W.'

loop_
_symmetry_equiv_pos_as_xyz
'x, y, z'
'-x+1/2, y+1/2, -z+1/2'
'-x, -y, -z'
'x-1/2, -y-1/2, z-1/2'

loop_
_atom_site_label
_atom_site_type_symbol
_atom_site_fract_x
_atom_site_fract_y
_atom_site_fract_z
_atom_site_U_iso_or_equiv
_atom_site_adp_type
_atom_site_occupancy
_atom_site_symmetry_multiplicity
_atom_site_calc_flag
_atom_site_refinement_flags
Sn Sn 0.09051(2) 0.348125(11) 0.080814(16) 0.02101(11) Uani 1 1 d .
C17 C -0.2732(5) 0.4365(2) 0.0195(3) 0.0352(9) Uani 1 1 d .
H1A H -0.3618 0.4115 -0.0186 0.053 Uiso 1 1 calc R
H1B H -0.1911 0.4094 0.0055 0.053 Uiso 1 1 calc R
H1C H -0.2728 0.4899 -0.0034 0.053 Uiso 1 1 calc R
N1 N -0.0254(3) 0.35555(13) 0.28472(19) 0.0105(5) Uani 1 1 d .
Cl1 Cl -0.04311(11) 0.24937(5) -0.03710(7) 0.0352(2) Uani 1 1 d .
C2 C 0.0027(3) 0.30445(17) 0.2215(2) 0.0139(6) Uani 1 1 d .
Cl2 Cl 0.31343(10) 0.27279(6) 0.13196(8) 0.0372(2) Uani 1 1 d .
C3 C -0.0301(4) 0.22509(17) 0.2563(2) 0.0187(7) Uani 1 1 d .
C5 C -0.0805(3) 0.32343(17) 0.3764(2) 0.0158(6) Uani 1 1 d .
C4 C -0.0430(4) 0.23885(17) 0.3682(3) 0.0217(7) Uani 1 1 d .
H4A H -0.1188 0.2058 0.3833 0.026 Uiso 1 1 calc R
H4B H 0.0484 0.2266 0.4188 0.026 Uiso 1 1 calc R
C7 C -0.1307(3) 0.47481(17) 0.1989(2) 0.0153(6) Uani 1 1 d .
C6 C -0.0155(3) 0.43780(16) 0.2677(2) 0.0118(6) Uani 1 1 d .
C8 C -0.1173(4) 0.55379(18) 0.1848(2) 0.0206(7) Uani 1 1 d .
H8 H -0.1934 0.5806 0.1392 0.025 Uiso 1 1 calc R
C9 C 0.0027(4) 0.59346(18) 0.2349(3) 0.0227(7) Uani 1 1 d .
H9 H 0.0084 0.6472 0.2244 0.027 Uiso 1 1 calc R
C31 C -0.1726(4) 0.1984(2) 0.1829(3) 0.0297(8) Uani 1 1 d .
H31A H -0.1623 0.1959 0.1112 0.045 Uiso 1 1 calc R
H31B H -0.2483 0.2350 0.1865 0.045 Uiso 1 1 calc R
H31C H -0.1974 0.1475 0.2045 0.045 Uiso 1 1 calc R
C16 C -0.4001(4) 0.4693(3) 0.1580(3) 0.0372(9) Uani 1 1 d .
H16A H -0.4176 0.5198 0.1248 0.056 Uiso 1 1 calc R
H16B H -0.3878 0.4747 0.2334 0.056 Uiso 1 1 calc R
H16C H -0.4816 0.4356 0.1294 0.056 Uiso 1 1 calc R
C15 C -0.2639(4) 0.43429(19) 0.1366(3) 0.0225(7) Uani 1 1 d .
H15 H -0.2585 0.3793 0.1589 0.027 Uiso 1 1 calc R
C14 C 0.3638(4) 0.4413(2) 0.3222(3) 0.0262(7) Uani 1 1 d .
H14A H 0.3289 0.4201 0.2518 0.039 Uiso 1 1 calc R
H14B H 0.4467 0.4117 0.3602 0.039 Uiso 1 1 calc R
H14C H 0.3916 0.4950 0.3173 0.039 Uiso 1 1 calc R
C13 C 0.2989(4) 0.4710(2) 0.4901(3) 0.0262(8) Uani 1 1 d .
H13A H 0.3293 0.5241 0.4845 0.039 Uiso 1 1 calc R
H13B H 0.3799 0.4407 0.5295 0.039 Uiso 1 1 calc R
H13C H 0.2218 0.4699 0.5261 0.039 Uiso 1 1 calc R
C12 C 0.2449(3) 0.43677(18) 0.3803(2) 0.0181(6) Uani 1 1 d .
H12 H 0.2219 0.3814 0.3878 0.022 Uiso 1 1 calc R
C11 C 0.1110(3) 0.47633(17) 0.3171(2) 0.0141(6) Uani 1 1 d .
C10 C 0.1154(4) 0.55541(18) 0.3007(3) 0.0199(7) Uani 1 1 d .
H10 H 0.1976 0.5836 0.3354 0.024 Uiso 1 1 calc R
C32 C 0.0865(5) 0.16786(19) 0.2504(3) 0.0296(8) Uani 1 1 d .
H32A H 0.0933 0.1634 0.1780 0.044 Uiso 1 1 calc R
H32B H 0.0632 0.1176 0.2751 0.044 Uiso 1 1 calc R
H32C H 0.1780 0.1856 0.2943 0.044 Uiso 1 1 calc R
C51 C -0.2390(4) 0.3393(2) 0.3596(3) 0.0251(8) Uani 1 1 d .
H51A H -0.2556 0.3948 0.3549 0.038 Uiso 1 1 calc R
H51B H -0.2720 0.3186 0.4183 0.038 Uiso 1 1 calc R
H51C H -0.2916 0.3148 0.2948 0.038 Uiso 1 1 calc R
C52 C -0.0012(4) 0.35930(19) 0.4794(3) 0.0224(7) Uani 1 1 d .
H52A H 0.1013 0.3490 0.4915 0.034 Uiso 1 1 calc R
H52B H -0.0364 0.3371 0.5363 0.034 Uiso 1 1 calc R
H52C H -0.0175 0.4148 0.4768 0.034 Uiso 1 1 calc R

loop_
_atom_site_aniso_label
_atom_site_aniso_U_11
_atom_site_aniso_U_22
_atom_site_aniso_U_33
_atom_site_aniso_U_23
_atom_site_aniso_U_13
_atom_site_aniso_U_12
Sn 0.03660(18) 0.01429(15) 0.01577(15) 0.00060(7) 0.01333(11) 0.00126(7)
C17 0.038(2) 0.036(2) 0.0230(19) -0.0068(16) -0.0083(15) 0.0084(17)
N1 0.0163(14) 0.0063(12) 0.0090(12) 0.0000(9) 0.0030(9) -0.0003(9)
Cl1 0.0524(6) 0.0331(5) 0.0193(4) -0.0083(3) 0.0075(4) -0.0034(4)
C2 0.0171(16) 0.0094(14) 0.0137(14) 0.0013(11) 0.0010(11) 0.0018(11)
Cl2 0.0364(5) 0.0348(5) 0.0432(5) -0.0087(4) 0.0152(4) 0.0080(4)
C3 0.0337(19) 0.0061(14) 0.0173(15) -0.0002(12) 0.0082(13) -0.0009(12)
C5 0.0266(18) 0.0111(14) 0.0116(15) 0.0022(11) 0.0083(12) -0.0038(12)
C4 0.038(2) 0.0089(15) 0.0196(16) 0.0031(12) 0.0107(14) -0.0017(13)
C7 0.0227(17) 0.0112(14) 0.0123(14) -0.0001(11) 0.0050(11) 0.0027(12)
C6 0.0221(16) 0.0059(13) 0.0089(13) -0.0002(10) 0.0069(11) 0.0010(11)
C8 0.0328(19) 0.0118(15) 0.0172(15) 0.0046(12) 0.0064(13) 0.0076(13)
C9 0.042(2) 0.0058(14) 0.0222(16) 0.0020(12) 0.0113(14) 0.0011(13)
C31 0.041(2) 0.0197(17) 0.0288(19) -0.0095(15) 0.0087(16) -0.0149(15)
C16 0.023(2) 0.042(2) 0.044(2) 0.0082(19) 0.0049(16) 0.0081(16)
C15 0.0226(18) 0.0152(15) 0.0258(17) 0.0022(13) -0.0013(13) 0.0030(13)
C14 0.0247(19) 0.0222(17) 0.0332(19) -0.0013(14) 0.0098(14) -0.0019(13)
C13 0.0297(19) 0.0225(17) 0.0208(17) -0.0039(14) -0.0040(13) -0.0067(14)
C12 0.0216(17) 0.0118(14) 0.0188(15) -0.0010(12) 0.0014(12) -0.0051(12)
C11 0.0230(17) 0.0082(14) 0.0115(14) 0.0001(11) 0.0053(11) -0.0012(11)
C10 0.0319(19) 0.0099(15) 0.0190(15) -0.0034(12) 0.0083(13) -0.0073(12)
C32 0.052(2) 0.0072(14) 0.033(2) 0.0025(14) 0.0157(17) 0.0086(15)
C51 0.024(2) 0.0290(19) 0.0257(19) 0.0013(14) 0.0127(14) -0.0034(14)
C52 0.035(2) 0.0205(16) 0.0131(16) -0.0001(13) 0.0090(14) -0.0064(14)

loop_
_atom_type_symbol
_atom_type_description
_atom_type_scat_dispersion_real
_atom_type_scat_dispersion_imag
_atom_type_scat_source
C C 0.0181 0.0091 'International Tables Vol C Tables 4.2.6.8 and 6.1.1.4'
H H 0.0000 0.0000 'International Tables Vol C Tables 4.2.6.8 and 6.1.1.4'
N N 0.0311 0.0180 'International Tables Vol C Tables 4.2.6.8 and 6.1.1.4'
Cl Cl 0.3639 0.7018 'International Tables Vol C Tables 4.2.6.8 and 6.1.1.4'
Sn Sn 0.0259 5.4591 'International Tables Vol C Tables 4.2.6.8 and 6.1.1.4'

loop_
_geom_angle_atom_site_label_1
_geom_angle_atom_site_label_2
_geom_angle_atom_site_label_3
_geom_angle
C2 Sn Cl1 92.30(7)
C2 Sn Cl2 94.20(7)
Cl1 Sn Cl2 94.94(3)
C2 N1 C6 122.9(3)
C2 N1 C5 115.2(2)
C6 N1 C5 121.7(2)
N1 C2 C3 109.7(3)
N1 C2 Sn 117.6(2)
C3 C2 Sn 132.7(2)
C2 C3 C32 111.6(3)
C2 C3 C4 103.0(2)
C32 C3 C4 113.0(3)
C2 C3 C31 107.7(3)
C32 C3 C31 109.0(3)
C4 C3 C31 112.3(3)
C51 C5 C52 108.7(3)
C51 C5 C4 114.4(3)
C52 C5 C4 112.6(3)
C51 C5 N1 110.6(3)
C52 C5 N1 111.1(2)
C4 C5 N1 99.2(2)
C5 C4 C3 107.3(2)
C8 C7 C6 116.9(3)
C8 C7 C15 118.6(3)
C6 C7 C15 124.4(3)
C11 C6 C7 122.6(3)
C11 C6 N1 118.7(3)
C7 C6 N1 118.6(3)
C9 C8 C7 121.8(3)
C8 C9 C10 120.1(3)
C7 C15 C17 111.5(3)
C7 C15 C16 111.3(3)
C17 C15 C16 109.8(3)
C11 C12 C13 112.7(3)
C11 C12 C14 110.0(3)
C13 C12 C14 109.5(3)
C10 C11 C6 117.1(3)
C10 C11 C12 118.6(3)
C6 C11 C12 124.2(3)
C9 C10 C11 121.4(3)

loop_
_geom_bond_atom_site_label_1
_geom_bond_atom_site_label_2
_geom_bond_distance
Sn C2 2.358(3)
Sn Cl1 2.4617(9)
Sn Cl2 2.4691(10)
C17 C15 1.531(5)
N1 C2 1.296(4)
N1 C6 1.458(4)
N1 C5 1.546(4)
C2 C3 1.516(4)
C3 C32 1.522(5)
C3 C4 1.535(4)
C3 C31 1.545(5)
C5 C51 1.518(5)
C5 C52 1.522(4)
C5 C4 1.528(4)
C7 C8 1.399(4)
C7 C6 1.406(4)
C7 C15 1.519(4)
C6 C11 1.406(4)
C8 C9 1.370(5)
C9 C10 1.383(5)
C16 C15 1.540(5)
C14 C12 1.537(5)
C13 C12 1.536(4)
C12 C11 1.519(4)
C11 C10 1.397(4)
